data_4320843
loop_
_publ_author_name
'Sven Rau'
'Torsten B\"uttner'
'Christian Temme'
'Mario Ruben'
'Helmar G\"orls'
'Dirk Walther'
'Marco Duati'
'Stefano Fanni'
'Johannes G. Vos'

_publ_contact_author
;
        Dirk Walther
        Friedrich-Schiller-Universit\"at Jena
        Institut f\"ur Anorganische und Analytische Chemie
        August-Bebel-Str. 2
        D-07743 Jena
        Germany
;
_publ_contact_author_fax '03641 9-48102 '
_publ_contact_author_phone '03641 9-48110 '
_publ_section_title
;
 A Bibenzimidazole-Containing Ruthenium(II) Complex Acting as a
 Cation-Driven Molecular Switch
;
_journal_name_full 'Inorganic Chemistry'
_journal_page_first 1621
_journal_page_last 1624
_journal_paper_doi 10.1021/ic991225h
_journal_volume 39
_journal_year 2000
_chemical_formula_sum 'C60 H64 N12 Ru'
_chemical_formula_weight 1031.29
_chemical_name_systematic
; 
 ? 
;
_space_group_IT_number 15
_symmetry_cell_setting monoclinic
_symmetry_space_group_name_Hall '-C 2yc'
_symmetry_space_group_name_H-M 'C 1 2/c 1'
_atom_sites_solution_hydrogens geom
_atom_sites_solution_primary direct
_atom_sites_solution_secondary difmap
_audit_creation_method SHELXL-97
_cell_angle_alpha 90.00
_cell_angle_beta 95.971(2)
_cell_angle_gamma 90.00
_cell_formula_units_Z 4
_cell_length_a 12.1521(5)
_cell_length_b 16.6632(6)
_cell_length_c 27.464(1)
_cell_measurement_temperature 183(2)
_cell_volume 5531.1(4)
_computing_cell_refinement DENZO
_computing_data_collection COLLECT
_computing_data_reduction DENZO
_computing_molecular_graphics SHELXTL/PC
_computing_publication_material SHELXL-97
_computing_structure_refinement 'SHELXL-97 (Sheldrick, 1997)'
_computing_structure_solution 'SHELXS-97 (Sheldrick, 1990)'
_diffrn_ambient_temperature 183(2)
_diffrn_measured_fraction_theta_full 0.988
_diffrn_measured_fraction_theta_max 0.988
_diffrn_measurement_device_type KappaCCD
_diffrn_measurement_method 'phi- + omega-scan'
_diffrn_radiation_monochromator graphite
_diffrn_radiation_source 'fine-focus sealed tube'
_diffrn_radiation_type MoK\a
_diffrn_radiation_wavelength 0.71073
_diffrn_reflns_av_R_equivalents 0.0803
_diffrn_reflns_av_sigmaI/netI 0.1099
_diffrn_reflns_limit_h_max 15
_diffrn_reflns_limit_h_min -15
_diffrn_reflns_limit_k_max 20
_diffrn_reflns_limit_k_min -20
_diffrn_reflns_limit_l_max 34
_diffrn_reflns_limit_l_min -34
_diffrn_reflns_number 10352
_diffrn_reflns_theta_full 26.39
_diffrn_reflns_theta_max 26.39
_diffrn_reflns_theta_min 4.04
_exptl_absorpt_coefficient_mu 0.331
_exptl_absorpt_correction_T_max 0.9676
_exptl_absorpt_correction_T_min 0.9014
_exptl_crystal_colour black
_exptl_crystal_density_diffrn 1.238
_exptl_crystal_density_method 'not measured'
_exptl_crystal_description prism
_exptl_crystal_F_000 2164
_exptl_crystal_size_max 0.32
_exptl_crystal_size_mid 0.30
_exptl_crystal_size_min 0.10
_refine_diff_density_max 0.458
_refine_diff_density_min -0.511
_refine_diff_density_rms 0.067
_refine_ls_extinction_method none
_refine_ls_goodness_of_fit_ref 1.034
_refine_ls_hydrogen_treatment rigid-group
_refine_ls_matrix_type full
_refine_ls_number_parameters 326
_refine_ls_number_reflns 5593
_refine_ls_number_restraints 0
_refine_ls_restrained_S_all 1.034
_refine_ls_R_factor_all 0.0996
_refine_ls_R_factor_gt 0.0617
_refine_ls_shift/su_max 0.006
_refine_ls_shift/su_mean 0.000
_refine_ls_structure_factor_coef Fsqd
_refine_ls_weighting_details 'calc w=1/[\s^2^(Fo^2^)+(0.0492P)^2^+3.4363P] where P=(Fo^2^+2Fc^2^)/3'
_refine_ls_weighting_scheme calc
_refine_ls_wR_factor_gt 0.1189
_refine_ls_wR_factor_ref 0.1316
_reflns_number_gt 3974
_reflns_number_total 5593
_reflns_threshold_expression >2sigma(I)
_cod_data_source_file ic991225h_2.cif
_cod_data_source_block 1
_cod_database_code 4320843

loop_
_symmetry_equiv_pos_as_xyz
'x, y, z'
'-x, y, -z+1/2'
'x+1/2, y+1/2, z'
'-x+1/2, y+1/2, -z+1/2'
'-x, -y, -z'
'x, -y, z-1/2'
'-x+1/2, -y+1/2, -z'
'x+1/2, -y+1/2, z-1/2'

loop_
_atom_site_label
_atom_site_type_symbol
_atom_site_fract_x
_atom_site_fract_y
_atom_site_fract_z
_atom_site_U_iso_or_equiv
_atom_site_adp_type
_atom_site_occupancy
_atom_site_symmetry_multiplicity
_atom_site_calc_flag
_atom_site_refinement_flags
_atom_site_disorder_assembly
_atom_site_disorder_group
Ru Ru 0.5000 0.54334(3) 0.7500 0.03173(15) Uani 1 2 d S . .
N1 N 0.5817(2) 0.44530(19) 0.72185(11) 0.0379(7) Uani 1 1 d . . .
N2 N 0.5961(3) 0.3075(2) 0.71699(13) 0.0483(9) Uani 1 1 d . . .
N3 N 0.5779(2) 0.62652(18) 0.71030(11) 0.0333(7) Uani 1 1 d . . .
N4 N 0.3922(2) 0.55107(18) 0.68779(10) 0.0343(7) Uani 1 1 d . . .
C1 C 0.5459(3) 0.3718(2) 0.73451(14) 0.0406(9) Uani 1 1 d . . .
C2 C 0.6741(3) 0.3427(2) 0.69012(14) 0.0451(10) Uani 1 1 d . . .
C3 C 0.7518(4) 0.3072(3) 0.66275(17) 0.0581(12) Uani 1 1 d . . .
H3A H 0.7562 0.2504 0.6601 0.070 Uiso 1 1 calc R . .
C4 C 0.8220(4) 0.3561(3) 0.63964(18) 0.0642(13) Uani 1 1 d . . .
H4A H 0.8750 0.3325 0.6209 0.077 Uiso 1 1 calc R . .
C5 C 0.8163(4) 0.4404(3) 0.64340(16) 0.0576(12) Uani 1 1 d . . .
H5A H 0.8658 0.4726 0.6272 0.069 Uiso 1 1 calc R . .
C6 C 0.7399(3) 0.4773(3) 0.67033(15) 0.0455(10) Uani 1 1 d . . .
H6A H 0.7370 0.5341 0.6729 0.055 Uiso 1 1 calc R . .
C7 C 0.6672(3) 0.4285(2) 0.69364(14) 0.0399(9) Uani 1 1 d . . .
C8 C 0.6742(3) 0.6650(2) 0.72452(14) 0.0392(9) Uani 1 1 d . . .
H8A H 0.7045 0.6609 0.7577 0.047 Uiso 1 1 calc R . .
C9 C 0.7308(3) 0.7104(2) 0.69255(14) 0.0396(9) Uani 1 1 d . . .
H9A H 0.7974 0.7370 0.7044 0.048 Uiso 1 1 calc R . .
C10 C 0.6902(3) 0.7170(2) 0.64328(14) 0.0397(9) Uani 1 1 d . . .
C11 C 0.5888(3) 0.6801(2) 0.62936(14) 0.0380(9) Uani 1 1 d . . .
H11A H 0.5568 0.6842 0.5964 0.046 Uiso 1 1 calc R . .
C12 C 0.5331(3) 0.6369(2) 0.66322(13) 0.0322(8) Uani 1 1 d . . .
C13 C 0.4236(3) 0.5992(2) 0.65103(13) 0.0317(8) Uani 1 1 d . . .
C14 C 0.3551(3) 0.6129(2) 0.60827(13) 0.0374(9) Uani 1 1 d . . .
H14A H 0.3804 0.6458 0.5835 0.045 Uiso 1 1 calc R . .
C15 C 0.2488(3) 0.5789(2) 0.60101(14) 0.0412(9) Uani 1 1 d . . .
C16 C 0.2195(3) 0.5301(3) 0.63850(15) 0.0462(10) Uani 1 1 d . . .
H16A H 0.1489 0.5050 0.6354 0.055 Uiso 1 1 calc R . .
C17 C 0.2912(3) 0.5172(2) 0.68033(14) 0.0429(9) Uani 1 1 d . . .
H17A H 0.2681 0.4828 0.7049 0.051 Uiso 1 1 calc R . .
C18 C 0.7527(4) 0.7588(3) 0.60537(16) 0.0583(12) Uani 1 1 d . . .
C19 C 0.8526(5) 0.8052(5) 0.6304(2) 0.115(3) Uani 1 1 d . . .
H19A H 0.9019 0.7679 0.6497 0.173 Uiso 1 1 calc R . .
H19B H 0.8266 0.8463 0.6520 0.173 Uiso 1 1 calc R . .
H19C H 0.8927 0.8309 0.6054 0.173 Uiso 1 1 calc R . .
C20 C 0.7930(4) 0.6945(4) 0.57122(19) 0.0806(17) Uani 1 1 d . . .
H20A H 0.8424 0.6570 0.5904 0.121 Uiso 1 1 calc R . .
H20B H 0.8331 0.7203 0.5463 0.121 Uiso 1 1 calc R . .
H20C H 0.7293 0.6651 0.5553 0.121 Uiso 1 1 calc R . .
C21 C 0.6754(5) 0.8171(3) 0.5747(2) 0.0853(18) Uani 1 1 d . . .
H21A H 0.6496 0.8588 0.5960 0.128 Uiso 1 1 calc R . .
H21B H 0.6117 0.7876 0.5589 0.128 Uiso 1 1 calc R . .
H21C H 0.7157 0.8422 0.5495 0.128 Uiso 1 1 calc R . .
C22 C 0.1707(3) 0.5970(3) 0.55469(16) 0.0531(11) Uani 1 1 d . . .
C23 C 0.2150(4) 0.5567(5) 0.51157(18) 0.112(3) Uani 1 1 d . . .
H23A H 0.2209 0.4988 0.5175 0.168 Uiso 1 1 calc R . .
H23B H 0.2882 0.5785 0.5072 0.168 Uiso 1 1 calc R . .
H23C H 0.1645 0.5666 0.4820 0.168 Uiso 1 1 calc R . .
C24 C 0.0547(4) 0.5611(4) 0.5581(2) 0.088(2) Uani 1 1 d . . .
H24A H 0.0605 0.5026 0.5615 0.132 Uiso 1 1 calc R . .
H24B H 0.0064 0.5744 0.5284 0.132 Uiso 1 1 calc R . .
H24C H 0.0235 0.5834 0.5867 0.132 Uiso 1 1 calc R . .
C25 C 0.1578(7) 0.6873(4) 0.5486(3) 0.168(5) Uani 1 1 d . . .
H25A H 0.2304 0.7116 0.5460 0.251 Uiso 1 1 calc R . .
H25B H 0.1261 0.7096 0.5771 0.251 Uiso 1 1 calc R . .
H25C H 0.1086 0.6989 0.5189 0.251 Uiso 1 1 calc R . .
N5 N 0.4772(4) 0.3679(3) 0.49532(16) 0.0906(16) Uani 1 1 d . . .
C26 C 0.5491(4) 0.4428(3) 0.57416(18) 0.0675(14) Uani 1 1 d . . .
H26A H 0.5681 0.4038 0.6004 0.101 Uiso 1 1 calc . . .
H26B H 0.4924 0.4796 0.5839 0.101 Uiso 1 1 calc . . .
H26C H 0.6153 0.4733 0.5681 0.101 Uiso 1 1 calc . . .
C27 C 0.5070(4) 0.4008(3) 0.52995(17) 0.0526(11) Uani 1 1 d . . .
N6 N 0.8977(18) 0.3897(13) 0.8027(8) 0.052(6) Uiso 0.25 1 d P A -1
N6A N 1.093(3) 0.400(2) 0.7093(13) 0.102(12) Uiso 0.25 1 d P A -1
C28 C 0.9580(10) 0.3786(7) 0.7713(4) 0.050(3) Uiso 0.50 1 d P A -1
C28A C 1.0349(13) 0.3531(9) 0.7379(6) 0.095(6) Uiso 0.50 1 d P A -1
N7 N 0.4076(13) 0.1474(8) 0.7998(5) 0.043(3) Uiso 0.25 1 d P B -2
N7A N 0.534(3) 0.150(2) 0.6924(12) 0.136(11) Uiso 0.25 1 d P B -2
C29 C 0.4862(11) 0.1016(7) 0.7662(5) 0.073(3) Uiso 0.50 1 d P B -2
C29A C 0.5008(14) 0.1012(11) 0.7078(7) 0.115(6) Uiso 0.50 1 d P B -2

loop_
_atom_site_aniso_label
_atom_site_aniso_U_11
_atom_site_aniso_U_22
_atom_site_aniso_U_33
_atom_site_aniso_U_23
_atom_site_aniso_U_13
_atom_site_aniso_U_12
Ru 0.0321(2) 0.0396(2) 0.0225(2) 0.000 -0.00223(15) 0.000
N1 0.0398(17) 0.0420(19) 0.0303(17) -0.0017(14) -0.0036(13) 0.0000(15)
N2 0.056(2) 0.049(2) 0.037(2) -0.0057(16) -0.0052(16) 0.0057(17)
N3 0.0319(16) 0.0409(18) 0.0266(17) -0.0047(13) 0.0006(13) 0.0022(13)
N4 0.0320(15) 0.0449(18) 0.0255(16) -0.0031(14) 0.0008(12) 0.0020(14)
C1 0.040(2) 0.049(2) 0.031(2) -0.0038(17) -0.0067(16) 0.0048(18)
C2 0.047(2) 0.052(2) 0.033(2) -0.0061(18) -0.0090(18) 0.012(2)
C3 0.067(3) 0.061(3) 0.043(3) -0.011(2) -0.005(2) 0.021(2)
C4 0.054(3) 0.088(4) 0.049(3) -0.014(3) -0.002(2) 0.024(3)
C5 0.051(3) 0.078(4) 0.044(3) -0.009(2) 0.003(2) 0.006(2)
C6 0.040(2) 0.055(3) 0.040(2) -0.0110(18) 0.0010(18) 0.0075(18)
C7 0.035(2) 0.053(2) 0.029(2) -0.0062(17) -0.0075(16) 0.0045(17)
C8 0.041(2) 0.048(2) 0.028(2) -0.0063(17) -0.0037(16) -0.0011(18)
C9 0.038(2) 0.046(2) 0.034(2) -0.0030(17) -0.0009(16) -0.0069(18)
C10 0.043(2) 0.041(2) 0.034(2) -0.0017(17) 0.0031(17) -0.0012(18)
C11 0.044(2) 0.046(2) 0.023(2) 0.0016(16) 0.0008(16) 0.0009(18)
C12 0.0364(19) 0.0354(19) 0.0241(19) -0.0033(15) 0.0003(15) 0.0058(16)
C13 0.0339(19) 0.0368(19) 0.0242(19) -0.0054(15) 0.0030(15) 0.0049(16)
C14 0.048(2) 0.042(2) 0.0222(19) -0.0006(15) 0.0000(16) 0.0043(18)
C15 0.042(2) 0.047(2) 0.032(2) -0.0095(17) -0.0077(17) 0.0063(18)
C16 0.038(2) 0.061(3) 0.038(2) -0.0025(19) -0.0060(17) -0.0085(19)
C17 0.039(2) 0.055(2) 0.034(2) 0.0021(17) -0.0017(17) -0.0090(18)
C18 0.063(3) 0.075(3) 0.036(3) 0.005(2) 0.003(2) -0.026(2)
C19 0.120(5) 0.173(7) 0.050(4) 0.022(4) -0.003(3) -0.103(5)
C20 0.068(3) 0.124(5) 0.055(3) 0.005(3) 0.031(3) -0.006(3)
C21 0.115(5) 0.081(4) 0.061(4) 0.029(3) 0.014(3) -0.020(3)
C22 0.047(2) 0.071(3) 0.037(3) 0.003(2) -0.0160(19) 0.003(2)
C23 0.071(4) 0.234(9) 0.026(3) -0.018(4) -0.013(2) 0.010(5)
C24 0.047(3) 0.158(6) 0.056(3) 0.003(4) -0.018(2) 0.004(3)
C25 0.205(8) 0.074(4) 0.185(8) 0.042(5) -0.163(7) -0.020(5)
N5 0.106(4) 0.126(4) 0.038(3) -0.013(3) 0.000(2) -0.041(3)
C26 0.080(3) 0.077(4) 0.044(3) -0.011(2) -0.002(2) -0.015(3)
C27 0.050(2) 0.071(3) 0.037(3) 0.005(2) 0.004(2) -0.006(2)

loop_
_atom_type_symbol
_atom_type_description
_atom_type_scat_dispersion_real
_atom_type_scat_dispersion_imag
_atom_type_scat_source
C C 0.0033 0.0016 'International Tables Vol C Tables 4.2.6.8 and 6.1.1.4'
H H 0.0000 0.0000 'International Tables Vol C Tables 4.2.6.8 and 6.1.1.4'
N N 0.0061 0.0033 'International Tables Vol C Tables 4.2.6.8 and 6.1.1.4'
Ru Ru -1.2594 0.8363 'International Tables Vol C Tables 4.2.6.8 and 6.1.1.4'

loop_
_geom_angle_atom_site_label_1
_geom_angle_atom_site_label_2
_geom_angle_atom_site_label_3
_geom_angle
_geom_angle_site_symmetry_1
_geom_angle_site_symmetry_3
_geom_angle_publ_flag
N4 Ru N4 172.78(17) . 2_656 ?
N4 Ru N3 78.73(12) . . ?
N4 Ru N3 96.35(11) 2_656 . ?
N4 Ru N3 96.35(11) . 2_656 ?
N4 Ru N3 78.73(12) 2_656 2_656 ?
N3 Ru N3 95.13(16) . 2_656 ?
N4 Ru N1 91.58(11) . . ?
N4 Ru N1 94.03(12) 2_656 . ?
N3 Ru N1 93.89(11) . . ?
N3 Ru N1 168.99(12) 2_656 . ?
N4 Ru N1 94.03(12) . 2_656 ?
N4 Ru N1 91.58(12) 2_656 2_656 ?
N3 Ru N1 168.99(12) . 2_656 ?
N3 Ru N1 93.89(11) 2_656 2_656 ?
N1 Ru N1 77.90(17) . 2_656 ?
C1 N1 C7 103.9(3) . . ?
C1 N1 Ru 115.5(2) . . ?
C7 N1 Ru 140.6(3) . . ?
C1 N2 C2 102.3(3) . . ?
C8 N3 C12 117.4(3) . . ?
C8 N3 Ru 126.7(3) . . ?
C12 N3 Ru 115.5(2) . . ?
C17 N4 C13 116.8(3) . . ?
C17 N4 Ru 126.5(3) . . ?
C13 N4 Ru 116.6(2) . . ?
N2 C1 N1 117.2(3) . . ?
N2 C1 C1 127.3(2) . 2_656 ?
N1 C1 C1 115.5(2) . 2_656 ?
N2 C2 C3 130.0(4) . . ?
N2 C2 C7 109.7(3) . . ?
C3 C2 C7 120.3(4) . . ?
C4 C3 C2 118.8(4) . . ?
C3 C4 C5 121.1(4) . . ?
C6 C5 C4 121.3(5) . . ?
C5 C6 C7 118.2(4) . . ?
N1 C7 C6 132.9(4) . . ?
N1 C7 C2 106.9(3) . . ?
C6 C7 C2 120.2(4) . . ?
N3 C8 C9 122.9(4) . . ?
C10 C9 C8 120.4(4) . . ?
C11 C10 C9 116.3(3) . . ?
C11 C10 C18 120.3(4) . . ?
C9 C10 C18 123.3(4) . . ?
C10 C11 C12 121.2(4) . . ?
N3 C12 C11 121.5(3) . . ?
N3 C12 C13 115.0(3) . . ?
C11 C12 C13 123.5(3) . . ?
N4 C13 C14 122.0(3) . . ?
N4 C13 C12 113.2(3) . . ?
C14 C13 C12 124.7(3) . . ?
C13 C14 C15 121.1(3) . . ?
C16 C15 C14 115.7(3) . . ?
C16 C15 C22 123.1(4) . . ?
C14 C15 C22 121.2(4) . . ?
C17 C16 C15 121.3(4) . . ?
N4 C17 C16 123.1(4) . . ?
C10 C18 C20 108.2(4) . . ?
C10 C18 C19 110.6(4) . . ?
C20 C18 C19 109.6(5) . . ?
C10 C18 C21 110.2(4) . . ?
C20 C18 C21 108.7(4) . . ?
C19 C18 C21 109.6(5) . . ?
C23 C22 C25 113.4(6) . . ?
C23 C22 C15 108.8(4) . . ?
C25 C22 C15 109.4(4) . . ?
C23 C22 C24 106.1(4) . . ?
C25 C22 C24 107.8(5) . . ?
C15 C22 C24 111.3(4) . . ?
N5 C27 C26 178.1(5) . . ?
N6 C28 C28A 170.6(15) . . ?
N6A C28A C28 127.5(17) . . ?
N7 C29 C29A 134.9(12) . . ?
N7A C29A C29 120(3) . . ?

loop_
_geom_bond_atom_site_label_1
_geom_bond_atom_site_label_2
_geom_bond_distance
_geom_bond_site_symmetry_2
_geom_bond_publ_flag
Ru N4 2.046(3) . ?
Ru N4 2.046(3) 2_656 ?
Ru N3 2.054(3) . ?
Ru N3 2.054(3) 2_656 ?
Ru N1 2.101(3) . ?
Ru N1 2.101(3) 2_656 ?
N1 C1 1.357(5) . ?
N1 C7 1.388(5) . ?
N2 C1 1.347(5) . ?
N2 C2 1.390(5) . ?
N3 C8 1.356(5) . ?
N3 C12 1.361(4) . ?
N4 C17 1.348(5) . ?
N4 C13 1.374(4) . ?
C1 C1 1.472(8) 2_656 ?
C2 C3 1.398(6) . ?
C2 C7 1.436(5) . ?
C3 C4 1.381(7) . ?
C4 C5 1.412(7) . ?
C5 C6 1.389(6) . ?
C6 C7 1.404(5) . ?
C8 C9 1.393(5) . ?
C9 C10 1.396(5) . ?
C10 C11 1.396(5) . ?
C10 C18 1.520(5) . ?
C11 C12 1.403(5) . ?
C12 C13 1.478(5) . ?
C13 C14 1.386(5) . ?
C14 C15 1.405(5) . ?
C15 C16 1.388(6) . ?
C15 C22 1.536(5) . ?
C16 C17 1.384(5) . ?
C18 C20 1.539(7) . ?
C18 C19 1.539(7) . ?
C18 C21 1.540(7) . ?
C22 C23 1.508(7) . ?
C22 C25 1.519(7) . ?
C22 C24 1.544(7) . ?
N5 C27 1.124(6) . ?
C26 C27 1.447(6) . ?
N6 C28 1.20(3) . ?
N6A C28A 1.36(4) . ?
C28 C28A 1.439(15) . ?
N7 C29 1.591(17) . ?
N7A C29A 1.02(3) . ?
C29 C29A 1.63(2) . ?
